data_2213891
loop_
_publ_author_name
'Dennett, Rebecca'
'James, Leanne'
'McKee, Vickie'

_publ_section_title
;Aqua[7,11:19,23-dinitrilo-1,5,13,17-tetraazacyclotetracosa-1(24),5,7,9,12,17,20,22-octaene]bis(perchlorato-\k^2^<i>O</i>,<i>O</i>')barium(II)
 monohydrate
;
_journal_coeditor_code LH2395
_journal_issue 6
_journal_name_full 'Acta Crystallographica Section E'
_journal_page_first m1720
_journal_page_last m1721
_journal_paper_doi 10.1107/S1600536807024270
_journal_volume 63
_journal_year 2007
_chemical_formula_iupac '[Ba (Cl O4)2 (C20 H22 N6) (H2 O)], H2 O'
_chemical_formula_moiety 'C20 H22 Ba N6 2+ , 2(Cl O4 -), 2H2 O'
_chemical_formula_sum 'C20 H26 Ba Cl2 N6 O10'
_chemical_formula_weight 718.71
_chemical_name_systematic
;
Aqua[7,11:19,23-dinitrilo-1,5,13,17-tetraazacyclotetracosa-
1(24),5,7,9,12,17,20,22-octaene]bis(perchlorato-
\k^2^<i>O</i>,<i>O</i>')barium(II) monohydrate
;
_space_group_IT_number 15
_symmetry_cell_setting monoclinic
_symmetry_space_group_name_Hall '-C 2yc'
_symmetry_space_group_name_H-M 'C 1 2/c 1'
_atom_sites_solution_hydrogens geom
_atom_sites_solution_primary direct
_atom_sites_solution_secondary difmap
_audit_creation_method SHELXL97
_cell_angle_alpha 90.00
_cell_angle_beta 104.1570(10)
_cell_angle_gamma 90.00
_cell_formula_units_Z 4
_cell_length_a 14.5247(8)
_cell_length_b 12.0634(6)
_cell_length_c 15.8698(8)
_cell_measurement_reflns_used 9994
_cell_measurement_temperature 150(2)
_cell_measurement_theta_max 31.72
_cell_measurement_theta_min 2.40
_cell_volume 2696.2(2)
_computing_cell_refinement 'SAINT (Bruker, 1998)'
_computing_data_collection 'APEX2 (Bruker, 1998)'
_computing_data_reduction SAINT
_computing_molecular_graphics 'SHELXTL (Sheldrick, 2001)'
_computing_publication_material SHELXTL
_computing_structure_refinement 'SHELXL97 (Sheldrick, 1997)'
_computing_structure_solution 'SHELXS97 (Sheldrick, 1997)'
_diffrn_ambient_temperature 150(2)
_diffrn_measured_fraction_theta_full 1.000
_diffrn_measured_fraction_theta_max 0.935
_diffrn_measurement_device_type 'Bruker APEXII'
_diffrn_measurement_method '\f and \w'
_diffrn_radiation_monochromator graphite
_diffrn_radiation_source 'fine-focus sealed tube'
_diffrn_radiation_type MoK\a
_diffrn_radiation_wavelength 0.71073
_diffrn_reflns_av_R_equivalents 0.0184
_diffrn_reflns_av_sigmaI/netI 0.0175
_diffrn_reflns_limit_h_max 21
_diffrn_reflns_limit_h_min -21
_diffrn_reflns_limit_k_max 17
_diffrn_reflns_limit_k_min -17
_diffrn_reflns_limit_l_max 23
_diffrn_reflns_limit_l_min -23
_diffrn_reflns_number 16000
_diffrn_reflns_theta_full 26.00
_diffrn_reflns_theta_max 31.92
_diffrn_reflns_theta_min 2.22
_diffrn_standards_decay_% 0
_diffrn_standards_interval_count 0
_diffrn_standards_interval_time 0
_diffrn_standards_number 0
_exptl_absorpt_coefficient_mu 1.735
_exptl_absorpt_correction_T_max 0.8059
_exptl_absorpt_correction_T_min 0.4715
_exptl_absorpt_correction_type multi-scan
_exptl_absorpt_process_details '(SADABS; Sheldrick, 2003)'
_exptl_crystal_colour colourless
_exptl_crystal_density_diffrn 1.771
_exptl_crystal_density_method 'not measured'
_exptl_crystal_description 'triangular prism'
_exptl_crystal_F_000 1432
_exptl_crystal_size_max 0.51
_exptl_crystal_size_mid 0.31
_exptl_crystal_size_min 0.13
_refine_diff_density_max 0.693
_refine_diff_density_min -0.634
_refine_ls_extinction_method none
_refine_ls_goodness_of_fit_ref 1.194
_refine_ls_hydrogen_treatment constr
_refine_ls_matrix_type full
_refine_ls_number_parameters 213
_refine_ls_number_reflns 4334
_refine_ls_number_restraints 3
_refine_ls_restrained_S_all 1.195
_refine_ls_R_factor_all 0.0244
_refine_ls_R_factor_gt 0.0227
_refine_ls_shift/su_max 0.002
_refine_ls_shift/su_mean 0.000
_refine_ls_structure_factor_coef Fsqd
_refine_ls_weighting_details 'calc w = 1/[\s^2^(Fo^2^)+(0.0204P)^2^+4.1932P] where P=(Fo^2^+2Fc^2^)/3'
_refine_ls_weighting_scheme calc
_refine_ls_wR_factor_gt 0.0565
_refine_ls_wR_factor_ref 0.0572
_reflns_number_gt 4120
_reflns_number_total 4334
_reflns_threshold_expression I>2\s(I)
_cod_data_source_file lh2395.cif
_cod_data_source_block I
_cod_original_sg_symbol_H-M 'C 2/c'
_cod_database_code 2213891
_cod_database_fobs_code 2213891

loop_
_symmetry_equiv_pos_as_xyz
'x, y, z'
'-x, y, -z+1/2'
'x+1/2, y+1/2, z'
'-x+1/2, y+1/2, -z+1/2'
'-x, -y, -z'
'x, -y, z-1/2'
'-x+1/2, -y+1/2, -z'
'x+1/2, -y+1/2, z-1/2'

loop_
_atom_site_type_symbol
_atom_site_label
_atom_site_fract_x
_atom_site_fract_y
_atom_site_fract_z
_atom_site_U_iso_or_equiv
_atom_site_adp_type
_atom_site_calc_flag
_atom_site_refinement_flags
_atom_site_occupancy
_atom_site_disorder_assembly
_atom_site_disorder_group
Ba Ba1 0.0000 0.788958(11) 0.7500 0.01874(4) Uani d S 1 . .
N N1 -0.10892(11) 0.68917(13) 0.59159(10) 0.0238(3) Uani d . 1 . .
C C1 -0.06707(14) 0.65105(15) 0.53091(12) 0.0256(3) Uani d . 1 . .
C C2 -0.11248(16) 0.57923(18) 0.46426(13) 0.0338(4) Uani d . 1 . .
H H2 -0.0805 0.5533 0.4225 0.041 Uiso calc R 1 . .
C C3 -0.20456(17) 0.54690(18) 0.46044(15) 0.0381(5) Uani d . 1 . .
H H3 -0.2369 0.4977 0.4163 0.046 Uiso calc R 1 . .
C C4 -0.24903(15) 0.58707(17) 0.52181(15) 0.0352(4) Uani d . 1 . .
H H4 -0.3127 0.5669 0.5200 0.042 Uiso calc R 1 . .
C C5 -0.19879(13) 0.65772(15) 0.58645(13) 0.0267(4) Uani d . 1 . .
C C6 -0.24753(13) 0.70665(17) 0.64921(14) 0.0302(4) Uani d . 1 A .
H H6 -0.3125 0.6892 0.6436 0.036 Uiso calc R 1 . .
N N2 -0.20673(11) 0.77051(14) 0.70992(11) 0.0266(3) Uani d . 1 . .
C C7 -0.26778(15) 0.8175(2) 0.76233(14) 0.0356(4) Uani d PD 0.90 A 1
H H7A -0.3350 0.8113 0.7297 0.043 Uiso calc PR 0.90 A 1
H H7B -0.2529 0.8972 0.7726 0.043 Uiso calc PR 0.90 A 1
C C8 -0.25451(17) 0.7586(2) 0.84939(17) 0.0383(5) Uani d PD 0.90 A 1
H H8A -0.3117 0.7722 0.8714 0.046 Uiso calc PR 0.90 A 1
H H8B -0.2511 0.6779 0.8394 0.046 Uiso calc PR 0.90 A 1
C C9 -0.16824(16) 0.7917(2) 0.91937(15) 0.0407(5) Uani d PD 0.90 A 1
H H9A -0.1659 0.8736 0.9230 0.049 Uiso calc PR 0.90 A 1
H H9B -0.1760 0.7636 0.9758 0.049 Uiso calc PR 0.90 A 1
C C7' -0.26778(15) 0.8175(2) 0.76233(14) 0.0356(4) Uani d PD 0.10 A 2
H H7'1 -0.3091 0.7577 0.7752 0.043 Uiso calc PR 0.10 A 2
H H7'2 -0.3095 0.8740 0.7270 0.043 Uiso calc PR 0.10 A 2
C C8' -0.2141(14) 0.8725(14) 0.8508(9) 0.032(4) Uiso d PD 0.10 A 2
H H8'1 -0.1647 0.9230 0.8396 0.038 Uiso calc PR 0.10 A 2
H H8'2 -0.2598 0.9178 0.8730 0.038 Uiso calc PR 0.10 A 2
C C9' -0.16824(16) 0.7917(2) 0.91937(15) 0.0407(5) Uani d PD 0.10 A 2
H H9'1 -0.1576 0.8276 0.9770 0.049 Uiso calc PR 0.10 A 2
H H9'2 -0.2113 0.7279 0.9185 0.049 Uiso calc PR 0.10 A 2
N N3 -0.07714(12) 0.75158(15) 0.90665(11) 0.0275(3) Uani d . 1 . .
C C10 -0.02915(14) 0.69174(16) 0.96740(12) 0.0280(4) Uani d . 1 . .
H H10 -0.0564 0.6722 1.0140 0.034 Uiso calc R 1 . .
Cl Cl1 0.0000 0.48758(5) 0.7500 0.02468(12) Uani d S 1 . .
O O1 -0.07104(10) 0.55775(11) 0.77253(10) 0.0303(3) Uani d . 1 A .
O O2 -0.04305(13) 0.41910(14) 0.67689(12) 0.0444(4) Uani d . 1 A .
Cl Cl2 -0.00155(6) 1.03329(8) 0.62396(6) 0.02486(16) Uani d P 0.50 . .
O O5 -0.0806(3) 0.9790(3) 0.6470(2) 0.0381(8) Uani d P 0.50 . .
O O6 -0.0092(3) 1.1495(3) 0.6331(2) 0.0408(7) Uani d P 0.50 . .
O O7 0.0840(2) 0.9913(3) 0.6816(2) 0.0342(6) Uani d P 0.50 . .
O O8 -0.0029(4) 1.0072(4) 0.5355(2) 0.0576(11) Uani d P 0.50 . .
O O1W 0.0299(4) 0.9723(3) 0.8653(2) 0.0476(10) Uani d P 0.50 . .
O O2W -0.0057(4) 1.1901(4) 0.8142(3) 0.0690(13) Uani d P 0.50 . .

loop_
_atom_site_aniso_label
_atom_site_aniso_U_11
_atom_site_aniso_U_22
_atom_site_aniso_U_33
_atom_site_aniso_U_12
_atom_site_aniso_U_13
_atom_site_aniso_U_23
Ba1 0.02017(7) 0.01853(7) 0.01998(7) 0.000 0.00965(5) 0.000
N1 0.0224(7) 0.0224(7) 0.0265(7) 0.0014(5) 0.0054(5) -0.0012(5)
C1 0.0281(8) 0.0230(8) 0.0245(8) 0.0044(7) 0.0042(7) -0.0026(6)
C2 0.0399(11) 0.0295(9) 0.0289(9) 0.0056(8) 0.0024(8) -0.0071(7)
C3 0.0404(11) 0.0286(10) 0.0378(11) -0.0005(8) -0.0049(9) -0.0072(8)
C4 0.0270(9) 0.0284(9) 0.0449(12) -0.0020(8) -0.0014(8) -0.0016(8)
C5 0.0219(8) 0.0226(8) 0.0338(9) 0.0016(6) 0.0035(7) 0.0016(7)
C6 0.0186(8) 0.0313(9) 0.0411(11) 0.0017(7) 0.0083(7) 0.0053(8)
N2 0.0225(7) 0.0299(8) 0.0301(8) 0.0078(6) 0.0115(6) 0.0064(6)
C7 0.0272(9) 0.0482(12) 0.0351(10) 0.0139(9) 0.0151(8) 0.0067(9)
C8 0.0255(10) 0.0550(15) 0.0400(12) 0.0071(10) 0.0189(9) 0.0136(11)
C9 0.0325(10) 0.0636(15) 0.0322(10) 0.0116(10) 0.0201(8) 0.0035(10)
C7' 0.0272(9) 0.0482(12) 0.0351(10) 0.0139(9) 0.0151(8) 0.0067(9)
C9' 0.0325(10) 0.0636(15) 0.0322(10) 0.0116(10) 0.0201(8) 0.0035(10)
N3 0.0253(7) 0.0348(8) 0.0258(7) 0.0016(6) 0.0131(6) 0.0015(6)
C10 0.0307(9) 0.0322(9) 0.0235(8) -0.0059(7) 0.0115(7) 0.0018(7)
Cl1 0.0260(3) 0.0175(2) 0.0348(3) 0.000 0.0156(2) 0.000
O1 0.0296(7) 0.0251(6) 0.0411(8) 0.0065(5) 0.0178(6) 0.0012(6)
O2 0.0469(9) 0.0358(8) 0.0572(10) -0.0167(7) 0.0258(8) -0.0204(8)
Cl2 0.0288(4) 0.0247(4) 0.0219(4) -0.0025(3) 0.0077(3) 0.0058(3)
O5 0.0302(16) 0.0428(19) 0.0391(18) -0.0088(14) 0.0041(14) 0.0120(14)
O6 0.059(2) 0.0259(15) 0.0359(17) 0.0034(14) 0.0078(15) 0.0003(13)
O7 0.0227(13) 0.0346(15) 0.0444(17) 0.0007(11) 0.0065(12) 0.0083(13)
O8 0.095(3) 0.055(2) 0.0287(16) 0.011(2) 0.0268(19) 0.0088(15)
O1W 0.091(3) 0.0312(18) 0.0255(16) -0.004(2) 0.022(2) -0.0022(13)
O2W 0.093(4) 0.050(2) 0.065(3) 0.002(2) 0.022(3) -0.003(2)

loop_
_atom_type_symbol
_atom_type_description
_atom_type_scat_dispersion_real
_atom_type_scat_dispersion_imag
_atom_type_scat_source
C C 0.0033 0.0016 'International Tables Vol C Tables 4.2.6.8 and 6.1.1.4'
H H 0.0000 0.0000 'International Tables Vol C Tables 4.2.6.8 and 6.1.1.4'
N N 0.0061 0.0033 'International Tables Vol C Tables 4.2.6.8 and 6.1.1.4'
O O 0.0106 0.0060 'International Tables Vol C Tables 4.2.6.8 and 6.1.1.4'
Cl Cl 0.1484 0.1585 'International Tables Vol C Tables 4.2.6.8 and 6.1.1.4'
Ba Ba -0.3244 2.2819 'International Tables Vol C Tables 4.2.6.8 and 6.1.1.4'

loop_
_geom_angle_atom_site_label_1
_geom_angle_atom_site_label_2
_geom_angle_atom_site_label_3
_geom_angle_site_symmetry_1
_geom_angle_site_symmetry_3
_geom_angle
O1W Ba1 N1 . . 148.48(11)
O1W Ba1 N1 . 2_556 78.38(9)
N1 Ba1 N1 . 2_556 130.69(6)
O1W Ba1 O5 . 2_556 16.22(10)
N1 Ba1 O5 . 2_556 152.02(8)
O1W Ba1 O5 . . 73.93(10)
N1 Ba1 O5 . . 77.19(8)
N1 Ba1 O5 2_556 . 152.02(8)
O5 Ba1 O5 2_556 . 75.11(15)
O1W Ba1 N2 . . 100.79(12)
N1 Ba1 N2 . . 57.54(5)
N1 Ba1 N2 2_556 . 118.24(4)
O5 Ba1 N2 2_556 . 115.84(8)
O5 Ba1 N2 . . 71.63(8)
O1W Ba1 N2 . 2_556 86.08(12)
N1 Ba1 N2 . 2_556 118.24(4)
O5 Ba1 N2 . 2_556 115.84(8)
N2 Ba1 N2 . 2_556 171.27(6)
O1W Ba1 N3 . . 67.18(9)
N1 Ba1 N3 . . 115.02(5)
N1 Ba1 N3 2_556 . 56.75(4)
O5 Ba1 N3 2_556 . 80.34(9)
O5 Ba1 N3 . . 113.95(9)
N2 Ba1 N3 . . 66.22(5)
N2 Ba1 N3 2_556 . 112.35(5)
O1W Ba1 N3 . 2_556 128.49(9)
N1 Ba1 N3 . 2_556 56.75(4)
O5 Ba1 N3 . 2_556 80.34(9)
N2 Ba1 N3 . 2_556 112.35(5)
N3 Ba1 N3 . 2_556 162.71(7)
O1W Ba1 O1 . . 130.24(8)
N1 Ba1 O1 . . 65.68(4)
N1 Ba1 O1 2_556 . 69.06(4)
O5 Ba1 O1 2_556 . 140.06(9)
O5 Ba1 O1 . . 134.03(7)
N2 Ba1 O1 . . 66.01(4)
N2 Ba1 O1 2_556 . 105.43(4)
N3 Ba1 O1 . . 63.66(4)
N3 Ba1 O1 2_556 . 99.59(4)
O1W Ba1 O1 . 2_556 142.43(10)
N1 Ba1 O1 . 2_556 69.06(4)
O5 Ba1 O1 . 2_556 140.06(9)
N2 Ba1 O1 . 2_556 105.43(4)
N3 Ba1 O1 . 2_556 99.59(4)
O1 Ba1 O1 . 2_556 45.57(5)
O1W Ba1 O7 . 2_556 32.46(13)
O1W Ba1 O7 . . 65.97(10)
N1 Ba1 O7 . 2_556 117.57(6)
N1 Ba1 O7 . . 101.89(7)
O5 Ba1 O7 . . 45.97(9)
O5 Ba1 O7 . 2_556 54.82(11)
N2 Ba1 O7 . 2_556 70.05(6)
N2 Ba1 O7 . . 117.60(6)
N3 Ba1 O7 . 2_556 64.02(7)
N3 Ba1 O7 . . 132.77(7)
O1 Ba1 O7 . 2_556 121.28(6)
O1 Ba1 O7 . . 163.58(7)
C1 N1 C5 . . 117.70(16)
C1 N1 Ba1 . . 121.39(12)
C5 N1 Ba1 . . 119.25(12)
N1 C1 C2 . . 122.83(19)
N1 C1 C10 . 2_556 117.85(16)
C2 C1 C10 . 2_556 119.24(18)
C3 C2 C1 . . 118.7(2)
C3 C2 H2 . . 120.7
C1 C2 H2 . . 120.7
C2 C3 C4 . . 119.02(19)
C2 C3 H3 . . 120.5
C4 C3 H3 . . 120.5
C3 C4 C5 . . 118.8(2)
C3 C4 H4 . . 120.6
C5 C4 H4 . . 120.6
N1 C5 C4 . . 122.92(19)
N1 C5 C6 . . 117.70(17)
C4 C5 C6 . . 119.26(18)
N2 C6 C5 . . 123.03(17)
N2 C6 H6 . . 118.5
C5 C6 H6 . . 118.5
C6 N2 C7 . . 115.58(18)
C6 N2 Ba1 . . 118.57(12)
C7 N2 Ba1 . . 125.28(13)
N2 C7 C8 . . 111.95(18)
N2 C7 H7A . . 109.2
C8 C7 H7A . . 109.2
N2 C7 H7B . . 109.2
C8 C7 H7B . . 109.2
H7A C7 H7B . . 107.9
C9 C8 C7 . . 116.2(2)
C9 C8 H8A . . 108.2
C7 C8 H8A . . 108.2
C9 C8 H8B . . 108.2
C7 C8 H8B . . 108.2
H8A C8 H8B . . 107.4
N3 C9 C8 . . 115.15(19)
N3 C9 H9A . . 108.5
C8 C9 H9A . . 108.5
N3 C9 H9B . . 108.5
C8 C9 H9B . . 108.5
H9A C9 H9B . . 107.5
H8'1 C8' H8'2 . . 107.6
C10 N3 C9 . . 115.43(17)
C10 N3 Ba1 . . 117.93(12)
C9 N3 Ba1 . . 126.58(13)
N3 C10 C1 . 2_556 123.05(17)
N3 C10 H10 . . 118.5
C1 C10 H10 2_556 . 118.5
O2 Cl1 O2 . 2_556 109.81(16)
O2 Cl1 O1 . . 109.90(10)
O2 Cl1 O1 2_556 . 109.45(9)
O1 Cl1 O1 2_556 . 108.31(12)
Cl1 O1 Ba1 . . 103.06(7)
O6 Cl2 O8 . . 109.6(2)
O6 Cl2 O7 . . 111.0(2)
O8 Cl2 O7 . . 110.3(2)
O6 Cl2 O5 . . 109.6(2)
O8 Cl2 O5 . . 109.1(3)
O7 Cl2 O5 . . 107.18(19)
Cl2 O5 Ba1 . . 105.37(18)
Cl2 O7 Ba1 . . 98.60(14)

loop_
_geom_bond_atom_site_label_1
_geom_bond_atom_site_label_2
_geom_bond_site_symmetry_2
_geom_bond_distance
Ba1 O1W . 2.836(4)
Ba1 N1 . 2.8856(16)
Ba1 O5 . 2.893(4)
Ba1 N2 . 2.9217(16)
Ba1 N3 . 3.0002(15)
Ba1 O1 . 3.0253(14)
Ba1 O7 . 3.045(3)
N1 C1 . 1.340(2)
N1 C5 . 1.342(2)
C1 C2 . 1.401(3)
C1 C10 2_556 1.475(3)
C2 C3 . 1.380(3)
C2 H2 . 0.9500
C3 C4 . 1.381(3)
C3 H3 . 0.9500
C4 C5 . 1.395(3)
C4 H4 . 0.9500
C5 C6 . 1.479(3)
C6 N2 . 1.262(3)
C6 H6 . 0.9500
N2 C7 . 1.470(2)
C7 C8 . 1.523(3)
C7 H7A . 0.9900
C7 H7B . 0.9900
C8 C9 . 1.511(4)
C8 H8A . 0.9900
C8 H8B . 0.9900
C9 N3 . 1.469(3)
C9 H9A . 0.9900
C9 H9B . 0.9900
C8' H8'1 . 0.9900
C8' H8'2 . 0.9900
N3 C10 . 1.268(3)
C10 H10 . 0.9500
Cl1 O2 . 1.4369(17)
Cl1 O1 . 1.4455(13)
Cl2 O6 . 1.416(3)
Cl2 O8 . 1.435(3)
Cl2 O7 . 1.442(3)
Cl2 O5 . 1.444(3)
